data_4086710
loop_
_publ_author_name
'Clark, Jillian S. K.'
'Lavoie, Christopher M.'
'MacQueen, Preston M.'
'Ferguson, Michael J.'
'Stradiotto, Mark'

_publ_section_title
;
 A Comparative Reactivity Survey of Some Prominent Bisphosphine Nickel(II)
 Precatalysts in C--N Cross-Coupling
;
_journal_issue 18
_journal_name_full Organometallics
_journal_page_first 3248
_journal_paper_doi 10.1021/acs.organomet.6b00650
_journal_volume 35
_journal_year 2016
_chemical_absolute_configuration ad
_chemical_formula_moiety 'C43 H63 Cl Fe Ni P2'
_chemical_formula_sum 'C43 H63 Cl Fe Ni P2'
_chemical_formula_weight 791.88
_space_group_crystal_system monoclinic
_space_group_IT_number 4
_space_group_name_Hall 'P 2yb'
_space_group_name_H-M_alt 'P 1 21 1'
_symmetry_space_group_name_Hall 'P 2yb'
_symmetry_space_group_name_H-M 'P 1 21 1'
_atom_sites_solution_hydrogens geom
_audit_creation_method SHELXL-2014/7
_cell_angle_alpha 90
_cell_angle_beta 91.5628(5)
_cell_angle_gamma 90
_cell_formula_units_Z 2
_cell_length_a 10.0219(4)
_cell_length_b 12.0236(5)
_cell_length_c 16.5337(6)
_cell_measurement_reflns_used 9881
_cell_measurement_temperature 193(2)
_cell_measurement_theta_max 25.62
_cell_measurement_theta_min 2.41
_cell_volume 1991.56(14)
_computing_cell_refinement 'Bruker SAINT'
_computing_data_collection 'Bruker APEX2'
_computing_data_reduction 'Bruker SAINT'
_computing_molecular_graphics 'Bruker SHELXTL'
_computing_publication_material 'Bruker SHELXTL'
_computing_structure_refinement 'SHELXL-2014/7 (Sheldrick, 2014)'
_computing_structure_solution 'SHELXT-2014 (Sheldrick 2014)'
_diffrn_ambient_temperature 193(2)
_diffrn_measured_fraction_theta_full 1.000
_diffrn_measured_fraction_theta_max 0.994
_diffrn_measurement_device_type 'Bruker APEX-II CCD'
_diffrn_measurement_method '\w scans'
_diffrn_radiation_type MoK\a
_diffrn_radiation_wavelength 0.71073
_diffrn_reflns_av_R_equivalents 0.0258
_diffrn_reflns_av_unetI/netI 0.0425
_diffrn_reflns_Laue_measured_fraction_full 1.000
_diffrn_reflns_Laue_measured_fraction_max 0.994
_diffrn_reflns_limit_h_max 13
_diffrn_reflns_limit_h_min -13
_diffrn_reflns_limit_k_max 16
_diffrn_reflns_limit_k_min -16
_diffrn_reflns_limit_l_max 22
_diffrn_reflns_limit_l_min -22
_diffrn_reflns_number 19085
_diffrn_reflns_point_group_measured_fraction_full 1.000
_diffrn_reflns_point_group_measured_fraction_max 0.986
_diffrn_reflns_theta_full 25.242
_diffrn_reflns_theta_max 28.292
_diffrn_reflns_theta_min 2.033
_exptl_absorpt_coefficient_mu 1.013
_exptl_absorpt_correction_T_max 0.9507
_exptl_absorpt_correction_T_min 0.8209
_exptl_absorpt_correction_type numerical
_exptl_absorpt_process_details 'SADABS 2014/5'
_exptl_crystal_colour orange
_exptl_crystal_density_diffrn 1.321
_exptl_crystal_description block
_exptl_crystal_F_000 844
_exptl_crystal_size_max 0.269
_exptl_crystal_size_mid 0.136
_exptl_crystal_size_min 0.075
_refine_diff_density_max 0.492
_refine_diff_density_min -0.225
_refine_diff_density_rms 0.053
_refine_ls_abs_structure_details
; 
 Flack x determined using 3715 quotients [(I+)-(I-)]/[(I+)+(I-)] 
 (Parsons, Flack and Wagner, Acta Cryst. B69 (2013) 249-259). 
;
_refine_ls_abs_structure_Flack 0.008(5)
_refine_ls_extinction_method none
_refine_ls_goodness_of_fit_ref 1.007
_refine_ls_hydrogen_treatment constr
_refine_ls_matrix_type full
_refine_ls_number_parameters 435
_refine_ls_number_reflns 9745
_refine_ls_number_restraints 1
_refine_ls_restrained_S_all 1.007
_refine_ls_R_factor_all 0.0378
_refine_ls_R_factor_gt 0.0320
_refine_ls_shift/su_max 0.001
_refine_ls_shift/su_mean 0.000
_refine_ls_structure_factor_coef Fsqd
_refine_ls_weighting_details 'w=1/[\s^2^(Fo^2^)+(0.0346P)^2^] where P=(Fo^2^+2Fc^2^)/3'
_refine_ls_weighting_scheme calc
_refine_ls_wR_factor_gt 0.0682
_refine_ls_wR_factor_ref 0.0712
_reflns_Friedel_coverage 0.894
_reflns_Friedel_fraction_full 1.000
_reflns_Friedel_fraction_max 0.977
_reflns_number_gt 8738
_reflns_number_total 9745
_reflns_threshold_expression 'I > 2\s(I)'
_cod_data_source_file om6b00650_si_002.cif
_cod_data_source_block dal1572
_cod_database_code 4086710
_shelx_shelxl_version_number 2014/7
_shelx_space_group_comment
; 
The symmetry employed for this shelxl refinement is uniquely defined 
by the following loop, which should always be used as a source of 
symmetry information in preference to the above space-group names. 
They are only intended as comments. 
;
_shelx_estimated_absorpt_t_min 0.772
_shelx_estimated_absorpt_t_max 0.928

loop_
_space_group_symop_operation_xyz
'x, y, z'
'-x, y+1/2, -z'

loop_
_atom_site_label
_atom_site_type_symbol
_atom_site_fract_x
_atom_site_fract_y
_atom_site_fract_z
_atom_site_U_iso_or_equiv
_atom_site_adp_type
_atom_site_occupancy
_atom_site_site_symmetry_order
_atom_site_calc_flag
_atom_site_refinement_flags_posn
_atom_site_refinement_flags_adp
Ni Ni 0.35872(3) 0.45440(3) 0.75959(2) 0.02368(9) Uani 1 1 d . .
Fe Fe -0.07733(4) 0.63005(4) 0.62698(3) 0.02794(11) Uani 1 1 d . .
Cl Cl 0.55539(7) 0.47241(8) 0.70402(5) 0.0386(2) Uani 1 1 d . .
P1 P 0.17202(8) 0.40034(7) 0.81128(5) 0.02463(17) Uani 1 1 d . .
P2 P 0.27165(7) 0.57831(6) 0.66880(5) 0.02196(16) Uani 1 1 d . .
C1 C 0.0280(3) 0.4971(3) 0.78670(19) 0.0268(7) Uani 1 1 d . .
H1 H 0.0616 0.5725 0.8027 0.032 Uiso 1 1 calc R U
C2 C -0.1034(3) 0.4838(3) 0.8320(2) 0.0362(8) Uani 1 1 d . .
H2A H -0.1687 0.5381 0.8113 0.043 Uiso 1 1 calc R U
H2B H -0.0866 0.4964 0.8899 0.043 Uiso 1 1 calc R U
H2C H -0.1383 0.4085 0.8235 0.043 Uiso 1 1 calc R U
C10 C 0.0053(3) 0.5041(3) 0.69691(19) 0.0245(6) Uani 1 1 d . .
C11 C 0.0996(3) 0.5462(2) 0.64022(18) 0.0233(6) Uani 1 1 d . .
C12 C 0.0407(3) 0.5306(3) 0.56074(19) 0.0289(7) Uani 1 1 d . .
H12 H 0.0825 0.5513 0.5086 0.035 Uiso 1 1 calc R U
C13 C -0.0865(3) 0.4801(3) 0.5686(2) 0.0318(7) Uani 1 1 d . .
H13 H -0.1499 0.4601 0.5232 0.038 Uiso 1 1 calc R U
C14 C -0.1088(3) 0.4647(3) 0.6518(2) 0.0297(7) Uani 1 1 d . .
H14 H -0.1913 0.4327 0.6753 0.036 Uiso 1 1 calc R U
C15 C -0.1272(6) 0.7605(4) 0.6973(3) 0.0701(15) Uani 1 1 d . .
H15 H -0.1044 0.7682 0.7563 0.084 Uiso 1 1 calc R U
C16 C -0.0512(4) 0.7974(3) 0.6361(4) 0.0621(14) Uani 1 1 d . .
H16 H 0.0365 0.8364 0.6426 0.075 Uiso 1 1 calc R U
C17 C -0.1159(5) 0.7726(3) 0.5630(3) 0.0567(12) Uani 1 1 d . .
H17 H -0.0843 0.7908 0.5077 0.068 Uiso 1 1 calc R U
C18 C -0.2349(4) 0.7178(3) 0.5817(4) 0.0639(14) Uani 1 1 d . .
H18 H -0.3040 0.6901 0.5418 0.077 Uiso 1 1 calc R U
C19 C -0.2404(5) 0.7098(4) 0.6653(4) 0.0720(17) Uani 1 1 d . .
H19 H -0.3145 0.6764 0.6966 0.086 Uiso 1 1 calc R U
C21 C 0.1313(3) 0.2623(3) 0.76844(19) 0.0288(7) Uani 1 1 d . .
H21 H 0.1890 0.2080 0.7990 0.035 Uiso 1 1 calc R U
C22 C 0.1708(4) 0.2532(3) 0.6798(2) 0.0367(8) Uani 1 1 d . .
H22A H 0.1172 0.3061 0.6465 0.044 Uiso 1 1 calc R U
H22B H 0.2661 0.2732 0.6750 0.044 Uiso 1 1 calc R U
C23 C 0.1479(4) 0.1348(3) 0.6483(2) 0.0504(10) Uani 1 1 d . .
H23A H 0.1705 0.1312 0.5904 0.060 Uiso 1 1 calc R U
H23B H 0.2074 0.0828 0.6785 0.060 Uiso 1 1 calc R U
C24 C 0.0034(5) 0.0996(3) 0.6580(3) 0.0552(11) Uani 1 1 d . .
H24A H -0.0086 0.0225 0.6382 0.066 Uiso 1 1 calc R U
H24B H -0.0557 0.1487 0.6249 0.066 Uiso 1 1 calc R U
C25 C -0.0355(4) 0.1061(3) 0.7463(2) 0.0447(9) Uani 1 1 d . .
H25A H 0.0187 0.0526 0.7787 0.054 Uiso 1 1 calc R U
H25B H -0.1306 0.0855 0.7510 0.054 Uiso 1 1 calc R U
C26 C -0.0134(3) 0.2232(3) 0.7794(2) 0.0352(8) Uani 1 1 d . .
H26A H -0.0338 0.2244 0.8376 0.042 Uiso 1 1 calc R U
H26B H -0.0752 0.2753 0.7510 0.042 Uiso 1 1 calc R U
C31 C 0.1475(3) 0.3833(3) 0.92202(19) 0.0320(7) Uani 1 1 d . .
H31 H 0.0499 0.3694 0.9280 0.038 Uiso 1 1 calc R U
C32 C 0.2186(4) 0.2867(3) 0.9648(2) 0.0435(9) Uani 1 1 d . .
H32A H 0.3164 0.2973 0.9630 0.052 Uiso 1 1 calc R U
H32B H 0.1957 0.2161 0.9370 0.052 Uiso 1 1 calc R U
C33 C 0.1758(5) 0.2811(4) 1.0531(2) 0.0607(12) Uani 1 1 d . .
H33A H 0.0790 0.2651 1.0547 0.073 Uiso 1 1 calc R U
H33B H 0.2240 0.2197 1.0812 0.073 Uiso 1 1 calc R U
C34 C 0.2056(6) 0.3908(4) 1.0971(3) 0.0718(14) Uani 1 1 d . .
H34A H 0.1747 0.3859 1.1533 0.086 Uiso 1 1 calc R U
H34B H 0.3031 0.4038 1.0993 0.086 Uiso 1 1 calc R U
C35 C 0.1373(5) 0.4867(4) 1.0548(2) 0.0586(12) Uani 1 1 d . .
H35A H 0.1621 0.5570 1.0825 0.070 Uiso 1 1 calc R U
H35B H 0.0393 0.4776 1.0576 0.070 Uiso 1 1 calc R U
C36 C 0.1767(4) 0.4931(3) 0.9662(2) 0.0413(9) Uani 1 1 d . .
H36A H 0.2731 0.5102 0.9635 0.050 Uiso 1 1 calc R U
H36B H 0.1265 0.5540 0.9390 0.050 Uiso 1 1 calc R U
C41 C 0.3592(3) 0.5898(3) 0.57170(18) 0.0247(6) Uani 1 1 d . .
H41 H 0.4545 0.6048 0.5875 0.030 Uiso 1 1 calc R U
C42 C 0.3170(3) 0.6882(3) 0.51677(19) 0.0300(7) Uani 1 1 d . .
H42A H 0.2224 0.6794 0.4991 0.036 Uiso 1 1 calc R U
H42B H 0.3254 0.7587 0.5475 0.036 Uiso 1 1 calc R U
C43 C 0.4053(4) 0.6933(3) 0.4422(2) 0.0401(9) Uani 1 1 d . .
H43A H 0.3722 0.7526 0.4054 0.048 Uiso 1 1 calc R U
H43B H 0.4978 0.7123 0.4597 0.048 Uiso 1 1 calc R U
C44 C 0.4056(4) 0.5825(4) 0.3967(2) 0.0507(10) Uani 1 1 d . .
H44A H 0.3148 0.5669 0.3746 0.061 Uiso 1 1 calc R U
H44B H 0.4666 0.5877 0.3507 0.061 Uiso 1 1 calc R U
C45 C 0.4501(4) 0.4879(3) 0.4520(2) 0.0422(9) Uani 1 1 d . .
H45A H 0.5438 0.5005 0.4704 0.051 Uiso 1 1 calc R U
H45B H 0.4465 0.4171 0.4214 0.051 Uiso 1 1 calc R U
C46 C 0.3615(3) 0.4790(3) 0.52569(19) 0.0306(7) Uani 1 1 d . .
H46A H 0.3960 0.4196 0.5621 0.037 Uiso 1 1 calc R U
H46B H 0.2696 0.4588 0.5078 0.037 Uiso 1 1 calc R U
C51 C 0.2824(3) 0.7236(3) 0.70792(19) 0.0249(6) Uani 1 1 d . .
H51 H 0.2364 0.7733 0.6675 0.030 Uiso 1 1 calc R U
C52 C 0.2159(3) 0.7402(3) 0.78925(19) 0.0301(7) Uani 1 1 d . .
H52A H 0.1200 0.7214 0.7833 0.036 Uiso 1 1 calc R U
H52B H 0.2567 0.6886 0.8295 0.036 Uiso 1 1 calc R U
C53 C 0.2300(4) 0.8593(3) 0.8204(2) 0.0420(9) Uani 1 1 d . .
H53A H 0.1813 0.9103 0.7830 0.050 Uiso 1 1 calc R U
H53B H 0.1893 0.8650 0.8741 0.050 Uiso 1 1 calc R U
C54 C 0.3755(4) 0.8946(4) 0.8274(2) 0.0480(10) Uani 1 1 d . .
H54A H 0.4226 0.8490 0.8692 0.058 Uiso 1 1 calc R U
H54B H 0.3813 0.9735 0.8442 0.058 Uiso 1 1 calc R U
C55 C 0.4417(4) 0.8796(3) 0.7465(2) 0.0388(8) Uani 1 1 d . .
H55A H 0.3998 0.9307 0.7063 0.047 Uiso 1 1 calc R U
H55B H 0.5374 0.8994 0.7524 0.047 Uiso 1 1 calc R U
C56 C 0.4291(3) 0.7609(3) 0.7159(2) 0.0291(7) Uani 1 1 d . .
H56A H 0.4779 0.7105 0.7537 0.035 Uiso 1 1 calc R U
H56B H 0.4709 0.7552 0.6624 0.035 Uiso 1 1 calc R U
C61 C 0.4544(3) 0.3643(3) 0.8380(2) 0.0322(7) Uani 1 1 d . .
C62 C 0.4735(4) 0.2495(3) 0.8291(2) 0.0436(9) Uani 1 1 d . .
H62 H 0.4263 0.2110 0.7871 0.052 Uiso 1 1 calc R U
C63 C 0.5596(4) 0.1909(4) 0.8803(3) 0.0581(12) Uani 1 1 d . .
H63 H 0.5705 0.1130 0.8735 0.070 Uiso 1 1 calc R U
C64 C 0.6294(4) 0.2457(4) 0.9413(3) 0.0607(13) Uani 1 1 d . .
H64 H 0.6872 0.2051 0.9770 0.073 Uiso 1 1 calc R U
C65 C 0.6159(4) 0.3583(4) 0.9508(2) 0.0512(11) Uani 1 1 d . .
H65 H 0.6654 0.3955 0.9924 0.061 Uiso 1 1 calc R U
C66 C 0.5292(3) 0.4192(3) 0.8993(2) 0.0392(9) Uani 1 1 d . .
C67 C 0.5270(4) 0.5433(4) 0.9071(3) 0.0505(10) Uani 1 1 d . .
H67A H 0.4375 0.5710 0.8928 0.061 Uiso 1 1 calc R U
H67B H 0.5918 0.5758 0.8705 0.061 Uiso 1 1 calc R U
H67C H 0.5504 0.5642 0.9630 0.061 Uiso 1 1 calc R U

loop_
_atom_site_aniso_label
_atom_site_aniso_U_11
_atom_site_aniso_U_22
_atom_site_aniso_U_33
_atom_site_aniso_U_23
_atom_site_aniso_U_13
_atom_site_aniso_U_12
Ni 0.02056(17) 0.0244(2) 0.02617(19) 0.00230(17) 0.00216(14) 0.00122(16)
Fe 0.0212(2) 0.0242(2) 0.0384(3) 0.0036(2) 0.00175(18) 0.00350(18)
Cl 0.0207(3) 0.0525(6) 0.0430(5) 0.0160(4) 0.0063(3) 0.0050(4)
P1 0.0248(4) 0.0246(4) 0.0247(4) 0.0021(3) 0.0036(3) -0.0005(3)
P2 0.0197(3) 0.0211(4) 0.0253(4) -0.0001(3) 0.0032(3) 0.0000(3)
C1 0.0247(15) 0.0248(16) 0.0312(17) 0.0003(13) 0.0054(12) -0.0006(12)
C2 0.0306(17) 0.037(2) 0.0419(19) 0.0031(15) 0.0135(14) 0.0030(14)
C10 0.0171(13) 0.0209(15) 0.0358(17) 0.0016(13) 0.0038(12) 0.0018(11)
C11 0.0169(13) 0.0226(15) 0.0303(16) 0.0006(12) 0.0032(11) 0.0027(11)
C12 0.0265(15) 0.0282(17) 0.0319(17) 0.0017(14) 0.0000(13) 0.0023(13)
C13 0.0271(15) 0.0297(19) 0.0383(18) -0.0016(14) -0.0059(13) 0.0017(13)
C14 0.0219(13) 0.0235(16) 0.0435(18) 0.0024(15) 0.0006(13) -0.0001(13)
C15 0.087(4) 0.058(3) 0.064(3) -0.016(3) -0.004(3) 0.045(3)
C16 0.035(2) 0.021(2) 0.129(5) -0.004(2) -0.010(3) 0.0066(16)
C17 0.066(3) 0.040(2) 0.065(3) 0.025(2) 0.019(2) 0.027(2)
C18 0.043(2) 0.037(2) 0.109(4) -0.002(3) -0.035(3) 0.0172(19)
C19 0.046(3) 0.051(3) 0.121(5) 0.027(3) 0.044(3) 0.032(2)
C21 0.0356(17) 0.0220(16) 0.0287(16) 0.0000(13) 0.0011(13) 0.0025(13)
C22 0.052(2) 0.0253(17) 0.0329(18) -0.0008(14) 0.0057(15) 0.0022(15)
C23 0.083(3) 0.0281(19) 0.040(2) -0.0058(18) 0.0054(19) 0.002(2)
C24 0.088(3) 0.024(2) 0.053(2) -0.0046(18) -0.013(2) -0.012(2)
C25 0.056(2) 0.028(2) 0.050(2) 0.0050(16) -0.0061(18) -0.0120(17)
C26 0.0371(18) 0.0275(18) 0.0410(19) 0.0032(15) -0.0012(15) -0.0044(14)
C31 0.0357(17) 0.0323(18) 0.0285(17) 0.0041(14) 0.0069(13) -0.0030(14)
C32 0.049(2) 0.050(2) 0.0319(19) 0.0119(17) 0.0030(16) 0.0025(18)
C33 0.078(3) 0.066(3) 0.039(2) 0.021(2) 0.011(2) 0.003(3)
C34 0.112(4) 0.075(3) 0.029(2) 0.008(2) 0.007(2) -0.007(3)
C35 0.082(3) 0.062(3) 0.033(2) -0.0040(19) 0.017(2) -0.010(2)
C36 0.051(2) 0.046(2) 0.0271(18) -0.0021(15) 0.0083(16) -0.0100(17)
C41 0.0217(13) 0.0262(16) 0.0263(15) -0.0006(13) 0.0032(11) -0.0009(12)
C42 0.0332(17) 0.0292(18) 0.0277(16) 0.0036(14) 0.0009(13) -0.0010(14)
C43 0.046(2) 0.041(2) 0.0340(19) 0.0099(16) 0.0095(16) -0.0007(17)
C44 0.070(3) 0.054(3) 0.0291(18) 0.0005(18) 0.0167(18) 0.009(2)
C45 0.047(2) 0.043(2) 0.038(2) -0.0074(16) 0.0177(16) 0.0051(17)
C46 0.0319(16) 0.0293(19) 0.0309(16) -0.0020(13) 0.0061(13) 0.0027(13)
C51 0.0212(14) 0.0230(16) 0.0306(16) 0.0011(13) 0.0031(12) 0.0004(12)
C52 0.0278(16) 0.0291(18) 0.0340(18) -0.0039(14) 0.0092(13) -0.0024(13)
C53 0.052(2) 0.0293(19) 0.046(2) -0.0093(16) 0.0157(17) -0.0024(17)
C54 0.058(2) 0.042(2) 0.045(2) -0.0145(19) 0.0096(18) -0.0165(19)
C55 0.0415(19) 0.034(2) 0.041(2) -0.0079(16) 0.0064(15) -0.0139(16)
C56 0.0292(15) 0.0263(17) 0.0320(17) -0.0026(14) 0.0059(13) -0.0064(13)
C61 0.0284(16) 0.0357(19) 0.0325(18) 0.0078(15) 0.0049(13) 0.0012(14)
C62 0.041(2) 0.037(2) 0.053(2) 0.0124(18) 0.0050(17) 0.0030(17)
C63 0.054(3) 0.041(2) 0.079(3) 0.023(2) 0.001(2) 0.010(2)
C64 0.045(2) 0.073(3) 0.063(3) 0.035(3) -0.010(2) 0.006(2)
C65 0.043(2) 0.068(3) 0.042(2) 0.013(2) -0.0022(17) -0.007(2)
C66 0.0330(18) 0.053(2) 0.0318(18) 0.0076(16) 0.0027(14) -0.0034(16)
C67 0.045(2) 0.059(3) 0.048(2) -0.008(2) 0.0000(18) -0.006(2)

loop_
_atom_type_symbol
_atom_type_description
_atom_type_scat_dispersion_real
_atom_type_scat_dispersion_imag
_atom_type_scat_source
C C 0.0033 0.0016 'International Tables Vol C Tables 4.2.6.8 and 6.1.1.4'
H H 0.0000 0.0000 'International Tables Vol C Tables 4.2.6.8 and 6.1.1.4'
P P 0.1023 0.0942 'International Tables Vol C Tables 4.2.6.8 and 6.1.1.4'
Cl Cl 0.1484 0.1585 'International Tables Vol C Tables 4.2.6.8 and 6.1.1.4'
Fe Fe 0.3463 0.8444 'International Tables Vol C Tables 4.2.6.8 and 6.1.1.4'
Ni Ni 0.3393 1.1124 'International Tables Vol C Tables 4.2.6.8 and 6.1.1.4'

loop_
_geom_angle_atom_site_label_1
_geom_angle_atom_site_label_2
_geom_angle_atom_site_label_3
_geom_angle
C61 Ni P1 89.16(10)
C61 Ni Cl 84.34(10)
P1 Ni Cl 168.25(4)
C61 Ni P2 171.55(11)
P1 Ni P2 97.84(3)
Cl Ni P2 89.54(3)
C19 Fe C15 40.0(2)
C19 Fe C12 160.6(2)
C15 Fe C12 157.8(2)
C19 Fe C18 40.3(2)
C15 Fe C18 66.8(2)
C12 Fe C18 124.66(19)
C19 Fe C16 67.01(19)
C15 Fe C16 39.1(2)
C12 Fe C16 123.25(18)
C18 Fe C16 67.01(17)
C19 Fe C13 122.8(2)
C15 Fe C13 161.0(2)
C12 Fe C13 40.88(12)
C18 Fe C13 105.08(16)
C16 Fe C13 155.6(2)
C19 Fe C17 67.67(18)
C15 Fe C17 66.5(2)
C12 Fe C17 108.68(16)
C18 Fe C17 40.33(18)
C16 Fe C17 39.78(19)
C13 Fe C17 119.29(17)
C19 Fe C11 155.5(2)
C15 Fe C11 123.19(17)
C12 Fe C11 41.37(12)
C18 Fe C11 163.9(2)
C16 Fe C11 111.72(14)
C13 Fe C11 69.15(12)
C17 Fe C11 128.26(15)
C19 Fe C14 105.49(17)
C15 Fe C14 126.4(2)
C12 Fe C14 68.42(13)
C18 Fe C14 117.07(16)
C16 Fe C14 164.1(2)
C13 Fe C14 40.25(13)
C17 Fe C14 152.32(18)
C11 Fe C14 68.88(11)
C19 Fe C10 119.30(17)
C15 Fe C10 110.38(17)
C12 Fe C10 68.81(12)
C18 Fe C10 152.34(18)
C16 Fe C10 129.45(17)
C13 Fe C10 68.28(13)
C17 Fe C10 166.28(17)
C11 Fe C10 41.04(11)
C14 Fe C10 40.57(12)
C21 P1 C31 104.13(15)
C21 P1 C1 108.16(15)
C31 P1 C1 99.10(15)
C21 P1 Ni 107.54(11)
C31 P1 Ni 123.77(11)
C1 P1 Ni 113.02(10)
C11 P2 C41 104.98(14)
C11 P2 C51 109.57(13)
C41 P2 C51 101.90(14)
C11 P2 Ni 112.15(10)
C41 P2 Ni 115.99(10)
C51 P2 Ni 111.56(10)
C10 C1 C2 112.2(3)
C10 C1 P1 110.0(2)
C2 C1 P1 119.3(2)
C14 C10 C11 107.9(3)
C14 C10 C1 126.6(3)
C11 C10 C1 125.4(3)
C14 C10 Fe 69.37(18)
C11 C10 Fe 68.81(17)
C1 C10 Fe 130.1(2)
C12 C11 C10 106.7(3)
C12 C11 P2 128.9(2)
C10 C11 P2 122.7(2)
C12 C11 Fe 68.49(17)
C10 C11 Fe 70.15(16)
P2 C11 Fe 137.44(17)
C13 C12 C11 108.6(3)
C13 C12 Fe 70.33(19)
C11 C12 Fe 70.14(17)
C14 C13 C12 108.2(3)
C14 C13 Fe 70.28(19)
C12 C13 Fe 68.79(19)
C13 C14 C10 108.6(3)
C13 C14 Fe 69.47(19)
C10 C14 Fe 70.05(18)
C16 C15 C19 109.3(5)
C16 C15 Fe 70.9(3)
C19 C15 Fe 69.6(3)
C15 C16 C17 108.7(4)
C15 C16 Fe 70.0(3)
C17 C16 Fe 70.5(2)
C16 C17 C18 106.8(4)
C16 C17 Fe 69.7(2)
C18 C17 Fe 69.1(2)
C19 C18 C17 108.0(4)
C19 C18 Fe 69.3(2)
C17 C18 Fe 70.6(2)
C15 C19 C18 107.2(4)
C15 C19 Fe 70.4(2)
C18 C19 Fe 70.4(2)
C22 C21 C26 111.1(3)
C22 C21 P1 111.7(2)
C26 C21 P1 115.4(2)
C23 C22 C21 110.5(3)
C24 C23 C22 110.9(3)
C23 C24 C25 110.8(3)
C24 C25 C26 110.7(3)
C25 C26 C21 111.6(3)
C32 C31 C36 110.7(3)
C32 C31 P1 117.8(2)
C36 C31 P1 110.2(2)
C31 C32 C33 109.6(3)
C34 C33 C32 110.9(4)
C35 C34 C33 111.1(4)
C34 C35 C36 110.9(4)
C35 C36 C31 111.3(3)
C46 C41 C42 112.4(3)
C46 C41 P2 112.2(2)
C42 C41 P2 116.0(2)
C43 C42 C41 110.3(3)
C44 C43 C42 111.7(3)
C45 C44 C43 111.1(3)
C44 C45 C46 111.4(3)
C45 C46 C41 110.5(3)
C52 C51 C56 109.0(3)
C52 C51 P2 113.8(2)
C56 C51 P2 110.4(2)
C53 C52 C51 112.3(3)
C54 C53 C52 111.5(3)
C53 C54 C55 109.9(3)
C56 C55 C54 111.8(3)
C55 C56 C51 111.9(3)
C62 C61 C66 117.7(3)
C62 C61 Ni 123.4(3)
C66 C61 Ni 117.8(3)
C63 C62 C61 121.4(4)
C64 C63 C62 120.0(4)
C65 C64 C63 120.3(4)
C64 C65 C66 120.5(4)
C65 C66 C61 120.0(4)
C65 C66 C67 118.5(4)
C61 C66 C67 121.4(3)

loop_
_geom_bond_atom_site_label_1
_geom_bond_atom_site_label_2
_geom_bond_distance
Ni C61 1.925(3)
Ni P1 2.1774(8)
Ni Cl 2.2078(8)
Ni P2 2.2721(8)
Fe C19 2.012(4)
Fe C15 2.023(4)
Fe C12 2.025(3)
Fe C18 2.026(4)
Fe C16 2.034(4)
Fe C13 2.045(3)
Fe C17 2.045(4)
Fe C11 2.047(3)
Fe C14 2.056(3)
Fe C10 2.065(3)
P1 C21 1.846(3)
P1 C31 1.865(3)
P1 C1 1.889(3)
P2 C11 1.816(3)
P2 C41 1.855(3)
P2 C51 1.865(3)
C1 C10 1.498(4)
C1 C2 1.541(4)
C10 C14 1.429(4)
C10 C11 1.441(4)
C11 C12 1.438(4)
C12 C13 1.421(4)
C13 C14 1.411(4)
C15 C16 1.358(7)
C15 C19 1.380(7)
C16 C17 1.388(6)
C17 C18 1.404(6)
C18 C19 1.390(7)
C21 C22 1.533(5)
C21 C26 1.539(5)
C22 C23 1.532(5)
C23 C24 1.521(6)
C24 C25 1.524(5)
C25 C26 1.524(5)
C31 C32 1.526(5)
C31 C36 1.533(5)
C32 C33 1.534(5)
C33 C34 1.532(7)
C34 C35 1.504(6)
C35 C36 1.529(5)
C41 C46 1.534(4)
C41 C42 1.544(4)
C42 C43 1.538(4)
C43 C44 1.530(5)
C44 C45 1.518(5)
C45 C46 1.531(4)
C51 C52 1.530(4)
C51 C56 1.539(4)
C52 C53 1.528(5)
C53 C54 1.520(5)
C54 C55 1.520(5)
C55 C56 1.518(5)
C61 C62 1.402(5)
C61 C66 1.409(5)
C62 C63 1.385(5)
C63 C64 1.379(6)
C64 C65 1.370(7)
C65 C66 1.405(5)
C66 C67 1.497(6)

loop_
_geom_torsion_atom_site_label_1
_geom_torsion_atom_site_label_2
_geom_torsion_atom_site_label_3
_geom_torsion_atom_site_label_4
_geom_torsion
C61 Ni P1 C21 -81.40(15)
Cl Ni P1 C21 -25.1(2)
P2 Ni P1 C21 103.34(11)
C61 Ni P1 C31 39.89(17)
Cl Ni P1 C31 96.2(2)
P2 Ni P1 C31 -135.36(14)
C61 Ni P1 C1 159.29(15)
Cl Ni P1 C1 -144.42(19)
P2 Ni P1 C1 -15.96(12)
P1 Ni P2 C11 -24.88(11)
Cl Ni P2 C11 145.94(11)
P1 Ni P2 C41 -145.48(11)
Cl Ni P2 C41 25.35(11)
P1 Ni P2 C51 98.47(10)
Cl Ni P2 C51 -90.71(10)
C21 P1 C1 C10 -58.8(2)
C31 P1 C1 C10 -167.0(2)
Ni P1 C1 C10 60.2(2)
C21 P1 C1 C2 73.0(3)
C31 P1 C1 C2 -35.3(3)
Ni P1 C1 C2 -168.1(2)
C2 C1 C10 C14 -21.9(4)
P1 C1 C10 C14 113.4(3)
C2 C1 C10 C11 162.1(3)
P1 C1 C10 C11 -62.6(4)
C2 C1 C10 Fe 71.1(3)
P1 C1 C10 Fe -153.60(18)
C19 Fe C10 C14 79.4(3)
C15 Fe C10 C14 122.6(3)
C12 Fe C10 C14 -81.2(2)
C18 Fe C10 C14 43.9(4)
C16 Fe C10 C14 162.6(2)
C13 Fe C10 C14 -37.08(18)
C17 Fe C10 C14 -163.1(6)
C11 Fe C10 C14 -119.8(3)
C19 Fe C10 C11 -160.8(3)
C15 Fe C10 C11 -117.6(3)
C12 Fe C10 C11 38.69(18)
C18 Fe C10 C11 163.7(4)
C16 Fe C10 C11 -77.6(3)
C13 Fe C10 C11 82.77(19)
C17 Fe C10 C11 -43.3(7)
C14 Fe C10 C11 119.8(3)
C19 Fe C10 C1 -41.8(4)
C15 Fe C10 C1 1.5(3)
C12 Fe C10 C1 157.7(3)
C18 Fe C10 C1 -77.2(5)
C16 Fe C10 C1 41.5(4)
C13 Fe C10 C1 -158.2(3)
C17 Fe C10 C1 75.8(7)
C11 Fe C10 C1 119.0(3)
C14 Fe C10 C1 -121.1(3)
C14 C10 C11 C12 -0.4(3)
C1 C10 C11 C12 176.2(3)
Fe C10 C11 C12 -59.0(2)
C14 C10 C11 P2 -167.1(2)
C1 C10 C11 P2 9.5(4)
Fe C10 C11 P2 134.3(2)
C14 C10 C11 Fe 58.5(2)
C1 C10 C11 Fe -124.9(3)
C41 P2 C11 C12 0.9(3)
C51 P2 C11 C12 109.7(3)
Ni P2 C11 C12 -125.9(3)
C41 P2 C11 C10 164.5(2)
C51 P2 C11 C10 -86.8(3)
Ni P2 C11 C10 37.7(3)
C41 P2 C11 Fe -99.6(2)
C51 P2 C11 Fe 9.1(3)
Ni P2 C11 Fe 133.6(2)
C19 Fe C11 C12 161.9(4)
C15 Fe C11 C12 -158.6(3)
C18 Fe C11 C12 -34.0(6)
C16 Fe C11 C12 -116.1(3)
C13 Fe C11 C12 37.66(19)
C17 Fe C11 C12 -73.8(3)
C14 Fe C11 C12 80.9(2)
C10 Fe C11 C12 118.1(3)
C19 Fe C11 C10 43.8(5)
C15 Fe C11 C10 83.2(3)
C12 Fe C11 C10 -118.1(3)
C18 Fe C11 C10 -152.1(5)
C16 Fe C11 C10 125.7(2)
C13 Fe C11 C10 -80.5(2)
C17 Fe C11 C10 168.0(2)
C14 Fe C11 C10 -37.21(18)
C19 Fe C11 P2 -73.4(5)
C15 Fe C11 P2 -33.9(4)
C12 Fe C11 P2 124.7(3)
C18 Fe C11 P2 90.8(6)
C16 Fe C11 P2 8.6(3)
C13 Fe C11 P2 162.4(3)
C17 Fe C11 P2 50.9(3)
C14 Fe C11 P2 -154.4(3)
C10 Fe C11 P2 -117.2(3)
C10 C11 C12 C13 0.0(3)
P2 C11 C12 C13 165.6(2)
Fe C11 C12 C13 -60.1(2)
C10 C11 C12 Fe 60.0(2)
P2 C11 C12 Fe -134.4(3)
C19 Fe C12 C13 -37.8(6)
C15 Fe C12 C13 173.1(4)
C18 Fe C12 C13 -71.6(3)
C16 Fe C12 C13 -155.0(2)
C17 Fe C12 C13 -113.5(2)
C11 Fe C12 C13 119.3(3)
C14 Fe C12 C13 37.15(18)
C10 Fe C12 C13 80.9(2)
C19 Fe C12 C11 -157.1(5)
C15 Fe C12 C11 53.8(5)
C18 Fe C12 C11 169.1(2)
C16 Fe C12 C11 85.7(3)
C13 Fe C12 C11 -119.3(3)
C17 Fe C12 C11 127.2(2)
C14 Fe C12 C11 -82.11(19)
C10 Fe C12 C11 -38.40(17)
C11 C12 C13 C14 0.5(4)
Fe C12 C13 C14 -59.4(2)
C11 C12 C13 Fe 59.9(2)
C19 Fe C13 C14 -74.3(3)
C15 Fe C13 C14 -52.3(6)
C12 Fe C13 C14 119.6(3)
C18 Fe C13 C14 -114.3(2)
C16 Fe C13 C14 178.4(3)
C17 Fe C13 C14 -155.3(2)
C11 Fe C13 C14 81.55(18)
C10 Fe C13 C14 37.36(17)
C19 Fe C13 C12 166.0(2)
C15 Fe C13 C12 -172.0(5)
C18 Fe C13 C12 126.1(2)
C16 Fe C13 C12 58.7(4)
C17 Fe C13 C12 85.0(2)
C11 Fe C13 C12 -38.09(18)
C14 Fe C13 C12 -119.6(3)
C10 Fe C13 C12 -82.28(19)
C12 C13 C14 C10 -0.8(4)
Fe C13 C14 C10 -59.3(2)
C12 C13 C14 Fe 58.5(2)
C11 C10 C14 C13 0.8(4)
C1 C10 C14 C13 -175.8(3)
Fe C10 C14 C13 58.9(2)
C11 C10 C14 Fe -58.2(2)
C1 C10 C14 Fe 125.3(3)
C19 Fe C14 C13 122.9(3)
C15 Fe C14 C13 161.3(2)
C12 Fe C14 C13 -37.71(18)
C18 Fe C14 C13 81.3(3)
C16 Fe C14 C13 -177.6(5)
C17 Fe C14 C13 51.6(4)
C11 Fe C14 C13 -82.28(19)
C10 Fe C14 C13 -119.9(3)
C19 Fe C14 C10 -117.2(3)
C15 Fe C14 C10 -78.8(3)
C12 Fe C14 C10 82.20(19)
C18 Fe C14 C10 -158.8(2)
C16 Fe C14 C10 -57.6(6)
C13 Fe C14 C10 119.9(3)
C17 Fe C14 C10 171.5(3)
C11 Fe C14 C10 37.63(17)
C19 Fe C15 C16 -120.2(4)
C12 Fe C15 C16 44.4(6)
C18 Fe C15 C16 -81.6(3)
C13 Fe C15 C16 -149.6(5)
C17 Fe C15 C16 -37.5(3)
C11 Fe C15 C16 84.0(3)
C14 Fe C15 C16 171.0(2)
C10 Fe C15 C16 128.1(3)
C12 Fe C15 C19 164.6(4)
C18 Fe C15 C19 38.6(3)
C16 Fe C15 C19 120.2(4)
C13 Fe C15 C19 -29.4(7)
C17 Fe C15 C19 82.7(3)
C11 Fe C15 C19 -155.8(3)
C14 Fe C15 C19 -68.8(3)
C10 Fe C15 C19 -111.7(3)
C19 C15 C16 C17 1.1(5)
Fe C15 C16 C17 60.2(3)
C19 C15 C16 Fe -59.1(3)
C19 Fe C16 C15 37.1(3)
C12 Fe C16 C15 -161.6(3)
C18 Fe C16 C15 81.0(3)
C13 Fe C16 C15 156.5(4)
C17 Fe C16 C15 119.3(4)
C11 Fe C16 C15 -116.4(3)
C14 Fe C16 C15 -27.4(7)
C10 Fe C16 C15 -72.7(3)
C19 Fe C16 C17 -82.2(3)
C15 Fe C16 C17 -119.3(4)
C12 Fe C16 C17 79.1(3)
C18 Fe C16 C17 -38.3(3)
C13 Fe C16 C17 37.1(5)
C11 Fe C16 C17 124.3(2)
C14 Fe C16 C17 -146.7(5)
C10 Fe C16 C17 167.9(2)
C15 C16 C17 C18 -0.5(5)
Fe C16 C17 C18 59.4(3)
C15 C16 C17 Fe -59.8(3)
C19 Fe C17 C16 80.4(3)
C15 Fe C17 C16 36.8(3)
C12 Fe C17 C16 -119.9(3)
C18 Fe C17 C16 118.1(4)
C13 Fe C17 C16 -163.4(3)
C11 Fe C17 C16 -77.8(3)
C14 Fe C17 C16 161.1(3)
C10 Fe C17 C16 -42.9(8)
C19 Fe C17 C18 -37.7(3)
C15 Fe C17 C18 -81.3(3)
C12 Fe C17 C18 122.0(3)
C16 Fe C17 C18 -118.1(4)
C13 Fe C17 C18 78.5(3)
C11 Fe C17 C18 164.0(3)
C14 Fe C17 C18 43.0(5)
C10 Fe C17 C18 -161.0(6)
C16 C17 C18 C19 -0.3(5)
Fe C17 C18 C19 59.5(3)
C16 C17 C18 Fe -59.8(3)
C15 Fe C18 C19 -38.4(3)
C12 Fe C18 C19 163.4(3)
C16 Fe C18 C19 -81.1(3)
C13 Fe C18 C19 123.4(3)
C17 Fe C18 C19 -118.9(4)
C11 Fe C18 C19 -169.9(5)
C14 Fe C18 C19 82.0(3)
C10 Fe C18 C19 51.6(5)
C19 Fe C18 C17 118.9(4)
C15 Fe C18 C17 80.5(3)
C12 Fe C18 C17 -77.7(3)
C16 Fe C18 C17 37.8(3)
C13 Fe C18 C17 -117.7(3)
C11 Fe C18 C17 -51.0(7)
C14 Fe C18 C17 -159.2(3)
C10 Fe C18 C17 170.4(3)
C16 C15 C19 C18 -1.2(5)
Fe C15 C19 C18 -61.2(3)
C16 C15 C19 Fe 59.9(3)
C17 C18 C19 C15 0.9(5)
Fe C18 C19 C15 61.2(3)
C17 C18 C19 Fe -60.2(3)
C12 Fe C19 C15 -162.4(5)
C18 Fe C19 C15 -117.4(4)
C16 Fe C19 C15 -36.3(3)
C13 Fe C19 C15 169.0(3)
C17 Fe C19 C15 -79.6(3)
C11 Fe C19 C15 55.9(5)
C14 Fe C19 C15 128.8(3)
C10 Fe C19 C15 87.3(3)
C15 Fe C19 C18 117.4(4)
C12 Fe C19 C18 -45.1(6)
C16 Fe C19 C18 81.0(3)
C13 Fe C19 C18 -73.6(3)
C17 Fe C19 C18 37.8(3)
C11 Fe C19 C18 173.3(3)
C14 Fe C19 C18 -113.8(3)
C10 Fe C19 C18 -155.4(2)
C31 P1 C21 C22 -169.3(2)
C1 P1 C21 C22 86.0(3)
Ni P1 C21 C22 -36.4(3)
C31 P1 C21 C26 62.6(3)
C1 P1 C21 C26 -42.2(3)
Ni P1 C21 C26 -164.5(2)
C26 C21 C22 C23 -54.8(4)
P1 C21 C22 C23 174.8(3)
C21 C22 C23 C24 56.9(4)
C22 C23 C24 C25 -58.1(4)
C23 C24 C25 C26 57.2(4)
C24 C25 C26 C21 -55.5(4)
C22 C21 C26 C25 54.6(4)
P1 C21 C26 C25 -176.9(2)
C21 P1 C31 C32 52.3(3)
C1 P1 C31 C32 163.8(3)
Ni P1 C31 C32 -70.5(3)
C21 P1 C31 C36 -179.4(2)
C1 P1 C31 C36 -68.0(3)
Ni P1 C31 C36 57.7(3)
C36 C31 C32 C33 57.0(4)
P1 C31 C32 C33 -175.0(3)
C31 C32 C33 C34 -57.5(5)
C32 C33 C34 C35 57.4(5)
C33 C34 C35 C36 -56.0(5)
C34 C35 C36 C31 55.8(5)
C32 C31 C36 C35 -56.6(4)
P1 C31 C36 C35 171.4(3)
C11 P2 C41 C46 -64.6(2)
C51 P2 C41 C46 -178.8(2)
Ni P2 C41 C46 59.8(2)
C11 P2 C41 C42 66.5(2)
C51 P2 C41 C42 -47.7(2)
Ni P2 C41 C42 -169.07(18)
C46 C41 C42 C43 -53.7(3)
P2 C41 C42 C43 175.2(2)
C41 C42 C43 C44 54.2(4)
C42 C43 C44 C45 -56.5(4)
C43 C44 C45 C46 57.2(4)
C44 C45 C46 C41 -56.0(4)
C42 C41 C46 C45 54.7(4)
P2 C41 C46 C45 -172.5(2)
C11 P2 C51 C52 68.8(2)
C41 P2 C51 C52 179.6(2)
Ni P2 C51 C52 -56.0(2)
C11 P2 C51 C56 -168.3(2)
C41 P2 C51 C56 -57.5(2)
Ni P2 C51 C56 66.9(2)
C56 C51 C52 C53 54.8(4)
P2 C51 C52 C53 178.5(2)
C51 C52 C53 C54 -56.4(4)
C52 C53 C54 C55 55.6(4)
C53 C54 C55 C56 -56.3(4)
C54 C55 C56 C51 57.2(4)
C52 C51 C56 C55 -55.1(4)
P2 C51 C56 C55 179.2(2)
P1 Ni C61 C62 81.4(3)
Cl Ni C61 C62 -88.8(3)
P1 Ni C61 C66 -110.6(3)
Cl Ni C61 C66 79.2(3)
C66 C61 C62 C63 2.0(5)
Ni C61 C62 C63 170.0(3)
C61 C62 C63 C64 -0.4(6)
C62 C63 C64 C65 -1.1(7)
C63 C64 C65 C66 1.0(7)
C64 C65 C66 C61 0.7(6)
C64 C65 C66 C67 -174.6(4)
C62 C61 C66 C65 -2.1(5)
Ni C61 C66 C65 -170.8(3)
C62 C61 C66 C67 173.0(4)
Ni C61 C66 C67 4.3(5)
